data_7701484
loop_
_publ_author_name
'Mielcarek, Agnieszka'
'Bie\'nko, Alina'
'Saramak, Paulina'
'Jezierska, Julia'
'Do\/l\;ega, Anna'

_publ_section_title
;
 Cu/Zn heterometallic complex with solvent-binding cavity, catalytic
 activity for oxidation of 1-phenylethanol and unusual magnetic properties
;
_journal_name_full 'Dalton Transactions'
_journal_paper_doi 10.1039/C9DT03304A
_journal_year 2019
_chemical_formula_moiety 'C26 H22 Cu N4 O4'
_chemical_formula_sum 'C26 H22 Cu N4 O4'
_chemical_formula_weight 518.01
_space_group_IT_number 14
_space_group_name_Hall '-P 2ybc'
_space_group_name_H-M_alt 'P 1 21/c 1'
_symmetry_cell_setting monoclinic
_symmetry_Int_Tables_number 14
_symmetry_space_group_name_Hall '-P 2ybc'
_symmetry_space_group_name_H-M 'P 1 21/c 1'
_atom_sites_solution_hydrogens geom
_atom_sites_solution_primary direct
_audit_creation_date 2016-05-15T22:45:12-00:00
_audit_creation_method 'WinGX routine CIF_UPDATE'
_audit_update_record
;
2019-03-14 deposited with the CCDC.	2019-11-04 downloaded from the CCDC.
;
_cell_angle_alpha 90
_cell_angle_beta 102.871(9)
_cell_angle_gamma 90
_cell_formula_units_Z 2
_cell_length_a 6.7340(7)
_cell_length_b 16.637(2)
_cell_length_c 10.0554(11)
_cell_measurement_reflns_used 4881
_cell_measurement_temperature 120(2)
_cell_measurement_theta_max 29.41
_cell_measurement_theta_min 3.15
_cell_volume 1098.2(2)
_computing_cell_refinement 'STOE X-AREA'
_computing_data_collection 'STOE X-AREA'
_computing_data_reduction 'STOE X-RED'
_computing_molecular_graphics 'Olex2 (Dolomanov et al., 2009)'
_computing_publication_material 'Olex2 (Dolomanov et al., 2009)'
_computing_structure_refinement 'ShelXL (Sheldrick, 2015)'
_computing_structure_solution 'ShelXS (Sheldrick, 2008)'
_diffrn_ambient_temperature 120(2)
_diffrn_detector 'image plate (34 cm diameter)'
_diffrn_detector_area_resol_mean 6.67
_diffrn_detector_type STOE
_diffrn_measured_fraction_theta_full 0.992
_diffrn_measured_fraction_theta_max 0.992
_diffrn_measurement_device '2-circle goniometer'
_diffrn_measurement_device_type 'STOE IPDS 2T'
_diffrn_measurement_method 'rotation method'
_diffrn_radiation_monochromator 'parabolic x-ray mirror'
_diffrn_radiation_type MoK\a
_diffrn_radiation_wavelength 0.71073
_diffrn_reflns_av_R_equivalents 0.0698
_diffrn_reflns_av_unetI/netI 0.0496
_diffrn_reflns_Laue_measured_fraction_full 0.992
_diffrn_reflns_Laue_measured_fraction_max 0.992
_diffrn_reflns_limit_h_max 8
_diffrn_reflns_limit_h_min -7
_diffrn_reflns_limit_k_max 20
_diffrn_reflns_limit_k_min -20
_diffrn_reflns_limit_l_max 12
_diffrn_reflns_limit_l_min -12
_diffrn_reflns_number 8175
_diffrn_reflns_point_group_measured_fraction_full 0.992
_diffrn_reflns_point_group_measured_fraction_max 0.992
_diffrn_reflns_theta_full 26
_diffrn_reflns_theta_max 26
_diffrn_reflns_theta_min 3.103
_diffrn_source 'GeniX Mo, 0.05 x 0.05 mm2 microfocus'
_exptl_absorpt_coefficient_mu 1.038
_exptl_absorpt_correction_T_max 0.9373
_exptl_absorpt_correction_T_min 0.8327
_exptl_absorpt_correction_type integration
_exptl_absorpt_process_details '(HABITUS; Herrendorf, 1997)'
_exptl_crystal_colour brown
_exptl_crystal_density_diffrn 1.567
_exptl_crystal_description needle
_exptl_crystal_F_000 534
_exptl_crystal_size_max 0.27
_exptl_crystal_size_mid 0.147
_exptl_crystal_size_min 0.08
_refine_diff_density_max 0.524
_refine_diff_density_min -1.12
_refine_diff_density_rms 0.199
_refine_ls_extinction_method none
_refine_ls_goodness_of_fit_ref 1.063
_refine_ls_hydrogen_treatment constr
_refine_ls_matrix_type full
_refine_ls_number_parameters 161
_refine_ls_number_reflns 2150
_refine_ls_number_restraints 0
_refine_ls_restrained_S_all 1.063
_refine_ls_R_factor_all 0.0509
_refine_ls_R_factor_gt 0.0379
_refine_ls_shift/su_max 0
_refine_ls_shift/su_mean 0
_refine_ls_structure_factor_coef Fsqd
_refine_ls_weighting_details 'w=1/[\s^2^(Fo^2^)+(0.0712P)^2^] where P=(Fo^2^+2Fc^2^)/3'
_refine_ls_weighting_scheme calc
_refine_ls_wR_factor_gt 0.0933
_refine_ls_wR_factor_ref 0.1061
_reflns_Friedel_coverage 0
_reflns_number_gt 1759
_reflns_number_total 2150
_reflns_threshold_expression 'I > 2\s(I)'
_cod_data_source_file c9dt03304a2.cif
_cod_data_source_block am_7
_cod_database_code 7701484

loop_
_symmetry_equiv_pos_as_xyz
x,y,z
-x,1/2+y,1/2-z
-x,-y,-z
x,1/2-y,1/2+z

loop_
_atom_site_label
_atom_site_type_symbol
_atom_site_fract_x
_atom_site_fract_y
_atom_site_fract_z
_atom_site_U_iso_or_equiv
_atom_site_adp_type
_atom_site_occupancy
_atom_site_site_symmetry_order
_atom_site_calc_flag
_atom_site_refinement_flags_posn
_atom_site_refinement_flags_adp
_atom_site_refinement_flags_occupancy
Cu1 Cu 0.5 0.5 0.5 0.01452(16) Uani 1 2 d S T P
O1 O 0.4231(3) 0.40813(9) 0.59013(18) 0.0198(4) Uani 1 1 d . . .
O2 O 0.2009(3) 0.30918(10) 0.69470(18) 0.0253(4) Uani 1 1 d . . .
N2 N 1.1718(3) 0.47534(13) 0.3152(2) 0.0238(5) Uani 1 1 d . . .
C10 C 1.0278(3) 0.44649(13) 0.3760(2) 0.0188(5) Uani 1 1 d . . .
H10 H 1.0685 0.4138 0.4522 0.023 Uiso 1 1 calc R . .
N1 N 0.6820(3) 0.42997(11) 0.4045(2) 0.0161(4) Uani 1 1 d . . .
C7 C 0.6122(4) 0.21745(13) 0.4825(3) 0.0228(5) Uani 1 1 d . . .
H7 H 0.7011 0.1979 0.4315 0.027 Uiso 1 1 calc R . .
C1 C 0.6937(3) 0.35205(13) 0.4191(2) 0.0178(5) Uani 1 1 d . . .
H1 H 0.7847 0.3261 0.3763 0.021 Uiso 1 1 calc R . .
C4 C 0.3389(4) 0.27513(14) 0.6307(2) 0.0189(5) Uani 1 1 d . . .
C2 C 0.5843(4) 0.30190(13) 0.4925(2) 0.0177(5) Uani 1 1 d . . .
C9 C 0.8220(3) 0.46291(13) 0.3311(2) 0.0174(5) Uani 1 1 d . . .
C12 C 0.9071(4) 0.54070(15) 0.1528(3) 0.0252(5) Uani 1 1 d . . .
H12 H 0.8703 0.572 0.0746 0.03 Uiso 1 1 calc R . .
C3 C 0.4509(3) 0.33217(12) 0.5708(2) 0.0168(5) Uani 1 1 d . . .
C13 C 0.7592(4) 0.51235(14) 0.2187(3) 0.0215(5) Uani 1 1 d . . .
H13 H 0.6228 0.5262 0.1881 0.026 Uiso 1 1 calc R . .
C5 C 0.3712(4) 0.19360(14) 0.6215(3) 0.0223(5) Uani 1 1 d . . .
H5 H 0.301 0.1575 0.6648 0.027 Uiso 1 1 calc R . .
C11 C 1.1091(4) 0.52156(15) 0.2056(3) 0.0252(6) Uani 1 1 d . . .
H11 H 1.2066 0.5421 0.1623 0.03 Uiso 1 1 calc R . .
C8 C 0.0809(4) 0.25605(15) 0.7550(3) 0.0282(6) Uani 1 1 d . . .
H8A H 0.0052 0.2209 0.6863 0.042 Uiso 1 1 calc GR . .
H8B H -0.0117 0.2866 0.795 0.042 Uiso 1 1 calc GR . .
H8C H 0.1682 0.2247 0.8243 0.042 Uiso 1 1 calc GR . .
C6 C 0.5097(4) 0.16507(13) 0.5470(3) 0.0247(5) Uani 1 1 d . . .
H6 H 0.5316 0.1101 0.5415 0.03 Uiso 1 1 calc R . .

loop_
_atom_site_aniso_label
_atom_site_aniso_U_11
_atom_site_aniso_U_22
_atom_site_aniso_U_33
_atom_site_aniso_U_23
_atom_site_aniso_U_13
_atom_site_aniso_U_12
Cu1 0.0117(2) 0.0148(2) 0.0194(2) 0.00142(13) 0.00847(16) 0.00070(13)
O1 0.0197(8) 0.0180(8) 0.0246(9) 0.0010(6) 0.0109(8) 0.0004(6)
O2 0.0268(10) 0.0244(8) 0.0297(10) 0.0021(7) 0.0172(8) -0.0046(7)
N2 0.0174(10) 0.0259(9) 0.0310(13) -0.0027(9) 0.0114(9) -0.0015(8)
C10 0.0166(11) 0.0192(10) 0.0223(12) -0.0025(9) 0.0082(10) 0.0000(9)
N1 0.0111(9) 0.0192(9) 0.0182(10) -0.0014(7) 0.0033(8) -0.0011(7)
C7 0.0225(12) 0.0199(11) 0.0260(13) -0.0019(9) 0.0055(11) 0.0029(9)
C1 0.0129(11) 0.0209(10) 0.0200(11) -0.0029(9) 0.0047(10) 0.0014(8)
C4 0.0170(11) 0.0234(11) 0.0160(11) 0.0018(9) 0.0030(10) -0.0014(9)
C2 0.0146(11) 0.0176(10) 0.0200(11) 0.0008(8) 0.0018(9) 0.0007(9)
C9 0.0153(11) 0.0194(10) 0.0198(12) -0.0045(9) 0.0088(10) -0.0025(9)
C12 0.0295(13) 0.0274(12) 0.0223(13) 0.0027(9) 0.0135(11) 0.0006(10)
C3 0.0135(11) 0.0190(10) 0.0167(11) 0.0020(8) 0.0008(9) -0.0005(8)
C13 0.0179(12) 0.0257(11) 0.0224(12) -0.0015(9) 0.0078(10) 0.0006(9)
C5 0.0246(13) 0.0200(11) 0.0212(12) 0.0024(9) 0.0027(11) -0.0059(9)
C11 0.0226(13) 0.0302(12) 0.0275(14) 0.0007(10) 0.0155(12) -0.0031(10)
C8 0.0281(13) 0.0311(13) 0.0284(14) 0.0072(10) 0.0128(12) -0.0082(10)
C6 0.0301(14) 0.0159(11) 0.0272(13) 0.0006(9) 0.0047(12) -0.0010(9)

loop_
_atom_type_symbol
_atom_type_description
_atom_type_scat_dispersion_real
_atom_type_scat_dispersion_imag
_atom_type_scat_source
C C 0.0033 0.0016 'International Tables Vol C Tables 4.2.6.8 and 6.1.1.4'
H H 0 0 'International Tables Vol C Tables 4.2.6.8 and 6.1.1.4'
Cu Cu 0.3201 1.2651 'International Tables Vol C Tables 4.2.6.8 and 6.1.1.4'
N N 0.0061 0.0033 'International Tables Vol C Tables 4.2.6.8 and 6.1.1.4'
O O 0.0106 0.006 'International Tables Vol C Tables 4.2.6.8 and 6.1.1.4'

loop_
_exptl_crystal_face_index_h
_exptl_crystal_face_index_k
_exptl_crystal_face_index_l
_exptl_crystal_face_perp_dist
0 -37 8 0.044
1 27 -6 0.037
-12 -16 6 0.115
-10 24 -3 0.102
20 -11 -2 0.168
-1 14 24 0.041
1 -14 -24 0.049
-10 6 6 0.126

loop_
_geom_angle_atom_site_label_1
_geom_angle_atom_site_label_2
_geom_angle_atom_site_label_3
_geom_angle
_geom_angle_site_symmetry_1
_geom_angle_site_symmetry_3
O1 Cu1 O1 180.00(16) . 3_666
O1 Cu1 N1 91.19(7) 3_666 3_666
O1 Cu1 N1 88.81(7) . 3_666
O1 Cu1 N1 91.19(7) . .
O1 Cu1 N1 88.81(7) 3_666 .
N1 Cu1 N1 180 . 3_666
C3 O1 Cu1 130.23(15) . .
C4 O2 C8 117.01(19) . .
C11 N2 C10 117.0(2) . .
N2 C10 H10 118.3 . .
N2 C10 C9 123.5(2) . .
C9 C10 H10 118.3 . .
C1 N1 Cu1 122.17(16) . .
C1 N1 C9 114.13(19) . .
C9 N1 Cu1 123.31(14) . .
C2 C7 H7 119.7 . .
C6 C7 H7 119.7 . .
C6 C7 C2 120.6(2) . .
N1 C1 H1 116 . .
N1 C1 C2 128.0(2) . .
C2 C1 H1 116 . .
O2 C4 C3 113.7(2) . .
O2 C4 C5 125.0(2) . .
C5 C4 C3 121.3(2) . .
C1 C2 C7 116.7(2) . .
C3 C2 C7 120.1(2) . .
C3 C2 C1 123.2(2) . .
C10 C9 N1 118.9(2) . .
C10 C9 C13 119.0(2) . .
C13 C9 N1 122.1(2) . .
C13 C12 H12 120.5 . .
C11 C12 H12 120.5 . .
C11 C12 C13 119.0(2) . .
O1 C3 C4 118.5(2) . .
O1 C3 C2 124.1(2) . .
C2 C3 C4 117.4(2) . .
C9 C13 C12 117.9(2) . .
C9 C13 H13 121.1 . .
C12 C13 H13 121.1 . .
C4 C5 H5 119.9 . .
C4 C5 C6 120.1(2) . .
C6 C5 H5 119.9 . .
N2 C11 C12 123.6(2) . .
N2 C11 H11 118.2 . .
C12 C11 H11 118.2 . .
O2 C8 H8A 109.5 . .
O2 C8 H8B 109.5 . .
O2 C8 H8C 109.5 . .
H8A C8 H8B 109.5 . .
H8A C8 H8C 109.5 . .
H8B C8 H8C 109.5 . .
C7 C6 C5 120.4(2) . .
C7 C6 H6 119.8 . .
C5 C6 H6 119.8 . .

loop_
_geom_bond_atom_site_label_1
_geom_bond_atom_site_label_2
_geom_bond_distance
_geom_bond_site_symmetry_2
Cu1 O1 1.9064(16) .
Cu1 O1 1.9065(16) 3_666
Cu1 N1 2.0753(19) .
Cu1 N1 2.0753(19) 3_666
O1 C3 1.298(3) .
O2 C4 1.366(3) .
O2 C8 1.421(3) .
N2 C10 1.345(3) .
N2 C11 1.333(4) .
C10 H10 0.93 .
C10 C9 1.386(3) .
N1 C1 1.305(3) .
N1 C9 1.430(3) .
C7 H7 0.93 .
C7 C2 1.424(3) .
C7 C6 1.362(4) .
C1 H1 0.93 .
C1 C2 1.423(3) .
C4 C3 1.426(3) .
C4 C5 1.380(3) .
C2 C3 1.413(3) .
C9 C13 1.386(4) .
C12 H12 0.93 .
C12 C13 1.395(3) .
C12 C11 1.383(4) .
C13 H13 0.93 .
C5 H5 0.93 .
C5 C6 1.403(4) .
C11 H11 0.93 .
C8 H8A 0.96 .
C8 H8B 0.96 .
C8 H8C 0.96 .
C6 H6 0.93 .

loop_
_geom_torsion_atom_site_label_1
_geom_torsion_atom_site_label_2
_geom_torsion_atom_site_label_3
_geom_torsion_atom_site_label_4
_geom_torsion
Cu1 O1 C3 C4 -166.01(16)
Cu1 O1 C3 C2 13.3(3)
Cu1 N1 C1 C2 3.3(3)
Cu1 N1 C9 C10 118.2(2)
Cu1 N1 C9 C13 -60.1(3)
O2 C4 C3 O1 4.7(3)
O2 C4 C3 C2 -174.7(2)
O2 C4 C5 C6 176.6(2)
N2 C10 C9 N1 -179.2(2)
N2 C10 C9 C13 -0.8(4)
C10 N2 C11 C12 0.0(4)
C10 C9 C13 C12 2.5(3)
N1 C1 C2 C7 174.6(2)
N1 C1 C2 C3 -4.5(4)
N1 C9 C13 C12 -179.2(2)
C7 C2 C3 O1 177.0(2)
C7 C2 C3 C4 -3.7(3)
C1 N1 C9 C10 -54.8(3)
C1 N1 C9 C13 126.9(2)
C1 C2 C3 O1 -4.0(4)
C1 C2 C3 C4 175.3(2)
C4 C5 C6 C7 -0.4(4)
C2 C7 C6 C5 1.6(4)
C9 N1 C1 C2 176.4(2)
C3 C4 C5 C6 -2.9(4)
C13 C12 C11 N2 1.8(4)
C5 C4 C3 O1 -175.7(2)
C5 C4 C3 C2 4.9(3)
C11 N2 C10 C9 -0.5(4)
C11 C12 C13 C9 -2.9(4)
C8 O2 C4 C3 179.0(2)
C8 O2 C4 C5 -0.6(4)
C6 C7 C2 C1 -178.5(2)
C6 C7 C2 C3 0.6(4)
